data_7017886
loop_
_publ_author_name
'Canella, Daniel'
'Hock, Sebastian J.'
'Hiltner, Oliver'
'Herdtweck, Eberhardt'
'Herrmann, Wolfgang A.'
'K\"uhn, Fritz E'

_publ_section_title
;
 Synthesis and characterization of propylene and butylene bridged
 fac-tricarbonylrhenium(i) biscarbene complexes.
;
_journal_issue 7
_journal_name_full 'Dalton transactions (Cambridge, England : 2003)'
_journal_page_first 2110
_journal_page_last 2121
_journal_paper_doi 10.1039/c1dt11611h
_journal_volume 41
_journal_year 2012
_chemical_formula_moiety 'C30 H32 Br N4 O3 Re'
_chemical_formula_sum 'C30 H32 Br N4 O3 Re'
_chemical_formula_weight 762.71
_chemical_name_systematic ?
_space_group_IT_number 2
_symmetry_cell_setting triclinic
_symmetry_Int_Tables_number 2
_symmetry_space_group_name_Hall '-P 1'
_symmetry_space_group_name_H-M 'P -1'
_atom_sites_solution_hydrogens geom
_atom_sites_solution_primary direct
_atom_sites_solution_secondary difmap
_cell_angle_alpha 95.6508(17)
_cell_angle_beta 91.4818(17)
_cell_angle_gamma 102.1270(18)
_cell_formula_units_Z 2
_cell_length_a 8.2115(4)
_cell_length_b 9.3879(4)
_cell_length_c 19.7863(8)
_cell_measurement_reflns_used 9477
_cell_measurement_temperature 173(1)
_cell_measurement_theta_max 25.37
_cell_measurement_theta_min 2.36
_cell_volume 1482.32(11)
_computing_cell_refinement 'SAINT (Bruker, 2008b)'
_computing_data_collection 'APEX II Control Software (Bruker, 2008a)'
_computing_data_reduction 'SAINT (Bruker, 2008b)'
_computing_molecular_graphics 'PLATON (Spek, 2010)'
_computing_publication_material 'PLATON (Spek, 2010)'
_computing_structure_refinement 'SHELXL97 (Sheldrick, 1998)'
_computing_structure_solution 'SIR92 (Altomare, 1994)'
_diffrn_ambient_temperature 173(1)
_diffrn_detector ' CCD plate '
_diffrn_detector_area_resol_mean 16
_diffrn_measured_fraction_theta_full 0.967
_diffrn_measured_fraction_theta_max 0.967
_diffrn_measurement_device ' \k-geometry diffractometer '
_diffrn_measurement_device_type ' Bruker APEX-II CCD '
_diffrn_measurement_method ' phi- and omega-rotation '
_diffrn_radiation_monochromator graphite
_diffrn_radiation_source 'rotating anode FR591'
_diffrn_radiation_type 'Mo K\a'
_diffrn_radiation_wavelength 0.71073
_diffrn_reflns_av_R_equivalents 0.0562
_diffrn_reflns_av_sigmaI/netI 0.0244
_diffrn_reflns_limit_h_max 9
_diffrn_reflns_limit_h_min -9
_diffrn_reflns_limit_k_max 11
_diffrn_reflns_limit_k_min -11
_diffrn_reflns_limit_l_max 23
_diffrn_reflns_limit_l_min -23
_diffrn_reflns_number 52637
_diffrn_reflns_theta_full 25.37
_diffrn_reflns_theta_max 25.37
_diffrn_reflns_theta_min 2.36
_diffrn_standards_decay_% 0
_exptl_absorpt_coefficient_mu 5.483
_exptl_absorpt_correction_T_max 0.7452
_exptl_absorpt_correction_T_min 0.4187
_exptl_absorpt_correction_type multi-scan
_exptl_absorpt_process_details 'SADABS, Bruker, 2008b'
_exptl_crystal_colour colorless
_exptl_crystal_density_diffrn 1.709
_exptl_crystal_density_meas ?
_exptl_crystal_density_method none
_exptl_crystal_description fragment
_exptl_crystal_F_000 748
_exptl_crystal_size_max 0.43
_exptl_crystal_size_mid 0.36
_exptl_crystal_size_min 0.13
_refine_diff_density_max 0.913
_refine_diff_density_min -1.173
_refine_diff_density_rms 0.093
_refine_ls_extinction_method none
_refine_ls_goodness_of_fit_ref 1.065
_refine_ls_hydrogen_treatment constr
_refine_ls_matrix_type full
_refine_ls_number_parameters 358
_refine_ls_number_reflns 5271
_refine_ls_number_restraints 0
_refine_ls_restrained_S_all 1.065
_refine_ls_R_factor_all 0.0223
_refine_ls_R_factor_gt 0.0221
_refine_ls_shift/su_max 0.002
_refine_ls_shift/su_mean 0.000
_refine_ls_structure_factor_coef Fsqd
_refine_ls_weighting_details 'w=1/[\s^2^(Fo^2^)+(0.0201P)^2^+4.1600P] where P=(Fo^2^+2Fc^2^)/3'
_refine_ls_weighting_scheme sigma
_refine_ls_wR_factor_gt 0.0571
_refine_ls_wR_factor_ref 0.0573
_reflns_number_gt 5214
_reflns_number_total 5271
_reflns_threshold_expression I>2\s(I)
_cod_data_source_file c1dt11611h.txt
_cod_data_source_block Compound_1d
_cod_depositor_comments
;
The following automatic conversions were performed:

'_symmetry_cell_setting' value 'Triclinic' changed to 'triclinic'
according to /home/saulius/struct/CIF-dictionaries/cif_core.dic
dictionary named 'cif_core.dic' version 2.4.1 from 2010-06-29.

Automatic conversion script
Id: cif_fix_values 1715 2011-07-08 13:25:40Z adriana 

The following automatic conversions were performed:

'_exptl_crystal_density_meas' value 'none' was changed to '?' - the
value is perceived as not measured.

Automatic conversion script
Id: cif_fix_values 3008 2015-01-20 13:52:24Z robertas 
;
_cod_database_code 7017886

loop_
_symmetry_equiv_pos_site_id
_symmetry_equiv_pos_as_xyz
1 x,y,z
2 -x,-y,-z

loop_
_atom_site_aniso_label
_atom_site_aniso_U_11
_atom_site_aniso_U_22
_atom_site_aniso_U_33
_atom_site_aniso_U_23
_atom_site_aniso_U_13
_atom_site_aniso_U_12
Re1 0.0202(1) 0.0218(1) 0.0152(1) -0.0011(1) -0.0021(1) 0.0038(1)
Br1 0.0331(2) 0.0375(2) 0.0288(2) 0.0040(2) -0.0014(2) 0.0119(2)
O1 0.0310(15) 0.0576(19) 0.0314(16) -0.0110(14) 0.0042(13) 0.0081(13)
O2 0.0355(17) 0.0382(18) 0.057(2) -0.0085(17) -0.0238(16) 0.0130(14)
O3 0.0326(15) 0.0364(15) 0.0384(17) -0.0064(13) 0.0028(12) -0.0073(13)
N1 0.0290(16) 0.0260(15) 0.0222(16) -0.0029(13) -0.0010(12) 0.0105(13)
N2 0.0235(15) 0.0357(17) 0.0257(17) 0.0006(14) -0.0023(12) 0.0105(13)
N3 0.0290(16) 0.0291(16) 0.0267(17) 0.0001(14) 0.0011(13) -0.0003(13)
N4 0.0363(18) 0.0285(16) 0.0224(17) -0.0041(14) -0.0014(13) 0.0000(14)
C1 0.0283(19) 0.0289(19) 0.0212(19) -0.0048(15) -0.0058(15) 0.0010(15)
C2 0.044(3) 0.038(3) 0.023(2) -0.020(2) 0.017(2) -0.025(2)
C3 0.032(2) 0.0287(19) 0.0215(19) -0.0013(15) 0.0018(15) 0.0091(16)
C4 0.0257(17) 0.0231(17) 0.0210(18) 0.0031(15) -0.0026(14) 0.0055(14)
C5 0.038(2) 0.040(2) 0.031(2) -0.0048(18) 0.0037(18) 0.0192(18)
C6 0.031(2) 0.050(2) 0.032(2) 0.0006(19) 0.0040(17) 0.0224(19)
C7 0.0181(17) 0.049(2) 0.032(2) -0.0044(18) -0.0029(15) 0.0063(16)
C8 0.0251(19) 0.045(2) 0.035(2) -0.0009(19) 0.0036(16) -0.0010(17)
C9 0.0300(19) 0.035(2) 0.026(2) 0.0038(17) 0.0048(16) -0.0002(16)
C10 0.0252(18) 0.0274(18) 0.0216(18) 0.0008(15) -0.0005(14) 0.0063(14)
C11 0.051(3) 0.029(2) 0.039(3) -0.0087(19) 0.000(2) -0.0089(18)
C12 0.043(2) 0.029(2) 0.044(3) -0.0011(19) 0.005(2) -0.0067(18)
C13 0.0304(19) 0.0241(17) 0.0207(18) -0.0055(15) -0.0017(15) 0.0098(14)
C14 0.045(2) 0.0220(17) 0.024(2) -0.0030(15) -0.0011(17) 0.0099(16)
C15 0.048(2) 0.0241(18) 0.030(2) -0.0030(16) 0.0041(18) 0.0019(17)
C16 0.034(2) 0.034(2) 0.029(2) -0.0123(17) 0.0007(16) 0.0072(16)
C17 0.037(2) 0.038(2) 0.0218(19) -0.0052(17) -0.0055(16) 0.0168(17)
C18 0.037(2) 0.0245(17) 0.0183(18) -0.0015(15) 0.0006(15) 0.0128(15)
C19 0.066(3) 0.029(2) 0.038(2) 0.0076(19) -0.009(2) 0.012(2)
C20 0.037(2) 0.048(3) 0.046(3) -0.018(2) -0.003(2) 0.005(2)
C21 0.048(2) 0.035(2) 0.027(2) 0.0053(18) 0.0028(18) 0.0109(18)
C22 0.042(2) 0.0263(18) 0.0182(19) -0.0071(15) -0.0029(16) 0.0022(16)
C23 0.047(2) 0.0279(19) 0.0219(19) -0.0063(16) -0.0004(17) 0.0066(17)
C24 0.050(3) 0.037(2) 0.026(2) -0.0064(18) 0.0047(18) 0.0087(19)
C25 0.061(3) 0.036(2) 0.021(2) -0.0035(18) 0.0018(19) 0.001(2)
C26 0.062(3) 0.037(2) 0.024(2) -0.0006(18) -0.012(2) 0.005(2)
C27 0.045(2) 0.032(2) 0.027(2) -0.0090(17) -0.0110(18) 0.0037(18)
C28 0.064(3) 0.044(2) 0.039(3) 0.006(2) 0.010(2) 0.025(2)
C29 0.092(4) 0.063(3) 0.035(3) 0.013(3) 0.015(3) 0.007(3)
C30 0.047(3) 0.061(3) 0.044(3) -0.004(2) -0.014(2) 0.014(2)

loop_
_atom_site_label
_atom_site_type_symbol
_atom_site_thermal_displace_type
_atom_site_fract_x
_atom_site_fract_y
_atom_site_fract_z
_atom_site_occupancy
_atom_site_U_iso_or_equiv
_atom_site_calc_flag
_atom_site_refinement_flags
Re1 Re Uani 0.75061(1) 0.94554(1) 0.24020(1) 1.000 0.0194(1) . .
Br1 Br Uani 0.86893(5) 0.82133(4) 0.34024(2) 1.000 0.0325(1) . .
O1 O Uani 1.0258(4) 0.8685(4) 0.14897(15) 1.000 0.0412(10) . .
O2 O Uani 0.6279(4) 1.1037(4) 0.1357(2) 1.000 0.0442(11) . .
O3 O Uani 1.0588(3) 1.1995(3) 0.26414(15) 1.000 0.0387(9) . .
N1 N Uani 0.6277(4) 1.1466(3) 0.36455(15) 1.000 0.0255(9) . .
N2 N Uani 0.4135(4) 1.0095(4) 0.31093(16) 1.000 0.0279(9) . .
N3 N Uani 0.4787(4) 0.6412(3) 0.25318(16) 1.000 0.0294(9) . .
N4 N Uani 0.5651(4) 0.6398(3) 0.15229(16) 1.000 0.0306(10) . .
C1 C Uani 0.9142(5) 0.8859(4) 0.18063(19) 1.000 0.0275(11) . .
C2 C Uani 0.6618(6) 1.0524(5) 0.1670(2) 1.000 0.0413(16) . .
C3 C Uani 0.9356(5) 1.1133(4) 0.26004(18) 1.000 0.0273(11) . .
C4 C Uani 0.5843(4) 1.0371(4) 0.31227(18) 1.000 0.0232(10) . .
C5 C Uani 0.4885(5) 1.1841(5) 0.3937(2) 1.000 0.0353(12) . .
C6 C Uani 0.3549(5) 1.0983(5) 0.3602(2) 1.000 0.0359(12) . .
C7 C Uani 0.2995(4) 0.8873(5) 0.2715(2) 1.000 0.0338(11) . .
C8 C Uani 0.2699(5) 0.7527(5) 0.3101(2) 1.000 0.0366(11) . .
C9 C Uani 0.4248(5) 0.6910(4) 0.31922(19) 1.000 0.0313(11) . .
C10 C Uani 0.5793(4) 0.7277(4) 0.21227(18) 1.000 0.0248(10) . .
C11 C Uani 0.4598(6) 0.5046(5) 0.1563(2) 1.000 0.0431(16) . .
C12 C Uani 0.4054(5) 0.5062(5) 0.2195(2) 1.000 0.0411(14) . .
C13 C Uani 0.7918(5) 1.2241(4) 0.38994(18) 1.000 0.0251(10) . .
C14 C Uani 0.8650(5) 1.3524(4) 0.36278(19) 1.000 0.0304(11) . .
C15 C Uani 1.0170(5) 1.4315(4) 0.3920(2) 1.000 0.0353(11) . .
C16 C Uani 1.0952(5) 1.3869(4) 0.4466(2) 1.000 0.0334(12) . .
C17 C Uani 1.0147(5) 1.2610(4) 0.47406(19) 1.000 0.0317(11) . .
C18 C Uani 0.8613(5) 1.1792(4) 0.44741(18) 1.000 0.0260(11) . .
C19 C Uani 0.7816(6) 1.4055(5) 0.3039(2) 1.000 0.0440(14) . .
C20 C Uani 1.2605(5) 1.4747(5) 0.4774(2) 1.000 0.0459(16) . .
C21 C Uani 0.7697(6) 1.0524(5) 0.4827(2) 1.000 0.0362(12) . .
C22 C Uani 0.6436(5) 0.6753(4) 0.08991(19) 1.000 0.0303(11) . .
C23 C Uani 0.7882(5) 0.6244(4) 0.0746(2) 1.000 0.0331(11) . .
C24 C Uani 0.8662(6) 0.6646(5) 0.0155(2) 1.000 0.0384(14) . .
C25 C Uani 0.8031(6) 0.7504(5) -0.0275(2) 1.000 0.0412(14) . .
C26 C Uani 0.6543(6) 0.7906(5) -0.0126(2) 1.000 0.0423(14) . .
C27 C Uani 0.5690(5) 0.7530(4) 0.0458(2) 1.000 0.0364(12) . .
C28 C Uani 0.8602(6) 0.5328(5) 0.1210(2) 1.000 0.0468(16) . .
C29 C Uani 0.8948(8) 0.7988(6) -0.0893(3) 1.000 0.0640(19) . .
C30 C Uani 0.4014(6) 0.7885(6) 0.0583(3) 1.000 0.0512(17) . .
H51 H Uiso 0.48840 1.25720 0.43050 1.000 0.0430 calc R
H61 H Uiso 0.24150 1.09830 0.36850 1.000 0.0430 calc R
H71 H Uiso 0.34740 0.86440 0.22730 1.000 0.0410 calc R
H72 H Uiso 0.19200 0.91530 0.26230 1.000 0.0410 calc R
H81 H Uiso 0.22940 0.77850 0.35540 1.000 0.0440 calc R
H82 H Uiso 0.18140 0.67590 0.28530 1.000 0.0440 calc R
H91 H Uiso 0.51510 0.76750 0.34310 1.000 0.0380 calc R
H92 H Uiso 0.40030 0.60810 0.34730 1.000 0.0380 calc R
H111 H Uiso 0.43190 0.42610 0.12110 1.000 0.0520 calc R
H121 H Uiso 0.33070 0.42930 0.23770 1.000 0.0490 calc R
H151 H Uiso 1.06910 1.51890 0.37390 1.000 0.0420 calc R
H171 H Uiso 1.06620 1.23020 0.51200 1.000 0.0380 calc R
H191 H Uiso 0.85430 1.49390 0.29040 1.000 0.0660 calc R
H192 H Uiso 0.67530 1.42810 0.31770 1.000 0.0660 calc R
H193 H Uiso 0.76120 1.32890 0.26540 1.000 0.0660 calc R
H201 H Uiso 1.28700 1.43610 0.51970 1.000 0.0690 calc R
H202 H Uiso 1.25370 1.57760 0.48730 1.000 0.0690 calc R
H203 H Uiso 1.34790 1.46730 0.44530 1.000 0.0690 calc R
H211 H Uiso 0.73670 0.96540 0.44970 1.000 0.0540 calc R
H212 H Uiso 0.67000 1.07760 0.50260 1.000 0.0540 calc R
H213 H Uiso 0.84300 1.03200 0.51880 1.000 0.0540 calc R
H241 H Uiso 0.96530 0.63240 0.00430 1.000 0.0460 calc R
H261 H Uiso 0.60820 0.84570 -0.04290 1.000 0.0500 calc R
H281 H Uiso 0.85780 0.57420 0.16830 1.000 0.0700 calc R
H282 H Uiso 0.97570 0.53260 0.10970 1.000 0.0700 calc R
H283 H Uiso 0.79400 0.43220 0.11510 1.000 0.0700 calc R
H291 H Uiso 1.00280 0.86300 -0.07470 1.000 0.0960 calc R
H292 H Uiso 0.82850 0.85210 -0.11520 1.000 0.0960 calc R
H293 H Uiso 0.91250 0.71260 -0.11790 1.000 0.0960 calc R
H301 H Uiso 0.37430 0.84890 0.02370 1.000 0.0770 calc R
H302 H Uiso 0.40440 0.84240 0.10350 1.000 0.0770 calc R
H303 H Uiso 0.31640 0.69740 0.05590 1.000 0.0770 calc R

loop_
_atom_type_symbol
_atom_type_description
_atom_type_scat_dispersion_real
_atom_type_scat_dispersion_imag
_atom_type_scat_source
Re Re -1.0185 7.2310 'International Tables Vol C Tables 4.2.6.8 and 6.1.1.4'
O O 0.0106 0.0060 'International Tables Vol C Tables 4.2.6.8 and 6.1.1.4'
N N 0.0061 0.0033 'International Tables Vol C Tables 4.2.6.8 and 6.1.1.4'
Br Br -0.2901 2.4595 'International Tables Vol C Tables 4.2.6.8 and 6.1.1.4'
H H 0.0000 0.0000 'International Tables Vol C Tables 4.2.6.8 and 6.1.1.4'
C C 0.0033 0.0016 'International Tables Vol C Tables 4.2.6.8 and 6.1.1.4'

loop_
_geom_angle_atom_site_label_1
_geom_angle_atom_site_label_2
_geom_angle_atom_site_label_3
_geom_angle
_geom_angle_publ_flag
Br1 Re1 C1 89.97(11) yes
Br1 Re1 C2 176.60(12) yes
Br1 Re1 C3 88.70(11) yes
Br1 Re1 C4 89.87(9) yes
Br1 Re1 C10 85.96(9) yes
C1 Re1 C2 92.00(17) yes
C1 Re1 C3 79.83(16) yes
C1 Re1 C4 173.52(15) yes
C1 Re1 C10 89.65(14) yes
C2 Re1 C3 88.92(17) yes
C2 Re1 C4 87.87(16) yes
C2 Re1 C10 96.82(16) yes
C3 Re1 C4 93.69(15) yes
C3 Re1 C10 168.20(15) yes
C4 Re1 C10 96.80(13) yes
C4 N1 C5 111.7(3) yes
C4 N1 C13 128.8(3) yes
C5 N1 C13 119.4(3) yes
C4 N2 C6 112.2(3) yes
C4 N2 C7 126.5(3) yes
C6 N2 C7 120.7(3) yes
C9 N3 C10 125.3(3) yes
C9 N3 C12 121.5(3) yes
C10 N3 C12 112.1(3) yes
C10 N4 C11 111.8(3) yes
C10 N4 C22 127.2(3) yes
C11 N4 C22 121.0(3) yes
Re1 C1 O1 170.5(3) yes
Re1 C2 O2 176.6(5) yes
Re1 C3 O3 168.5(3) yes
Re1 C4 N1 128.3(3) yes
Re1 C4 N2 128.9(3) yes
N1 C4 N2 102.5(3) yes
N1 C5 C6 107.0(4) yes
N2 C6 C5 106.7(4) yes
N2 C7 C8 110.5(3) yes
C7 C8 C9 113.3(3) no
N3 C9 C8 109.9(3) yes
Re1 C10 N3 128.7(3) yes
Re1 C10 N4 128.2(3) yes
N3 C10 N4 102.6(3) yes
N4 C11 C12 106.7(4) yes
N3 C12 C11 106.7(4) yes
N1 C13 C14 119.0(3) yes
N1 C13 C18 118.4(3) yes
C14 C13 C18 122.0(4) no
C13 C14 C15 117.8(4) no
C13 C14 C19 121.4(4) no
C15 C14 C19 120.8(4) no
C14 C15 C16 122.2(4) no
C15 C16 C17 118.3(4) no
C15 C16 C20 121.1(3) no
C17 C16 C20 120.5(4) no
C16 C17 C18 121.8(4) no
C13 C18 C17 117.7(3) no
C13 C18 C21 121.9(4) no
C17 C18 C21 120.3(3) no
N4 C22 C23 118.3(3) yes
N4 C22 C27 119.1(4) yes
C23 C22 C27 122.5(4) no
C22 C23 C24 117.5(4) no
C22 C23 C28 121.5(4) no
C24 C23 C28 121.0(4) no
C23 C24 C25 121.9(4) no
C24 C25 C26 118.6(4) no
C24 C25 C29 120.8(5) no
C26 C25 C29 120.6(4) no
C25 C26 C27 122.3(4) no
C22 C27 C26 116.9(4) no
C22 C27 C30 121.8(4) no
C26 C27 C30 121.3(4) no
N1 C5 H51 127.00 no
C6 C5 H51 126.00 no
N2 C6 H61 127.00 no
C5 C6 H61 127.00 no
N2 C7 H71 110.00 no
N2 C7 H72 110.00 no
C8 C7 H71 110.00 no
C8 C7 H72 110.00 no
H71 C7 H72 108.00 no
C7 C8 H81 109.00 no
C7 C8 H82 109.00 no
C9 C8 H81 109.00 no
C9 C8 H82 109.00 no
H81 C8 H82 108.00 no
N3 C9 H91 110.00 no
N3 C9 H92 110.00 no
C8 C9 H91 110.00 no
C8 C9 H92 110.00 no
H91 C9 H92 108.00 no
N4 C11 H111 127.00 no
C12 C11 H111 127.00 no
N3 C12 H121 127.00 no
C11 C12 H121 127.00 no
C14 C15 H151 119.00 no
C16 C15 H151 119.00 no
C16 C17 H171 119.00 no
C18 C17 H171 119.00 no
C14 C19 H191 109.00 no
C14 C19 H192 110.00 no
C14 C19 H193 109.00 no
H191 C19 H192 109.00 no
H191 C19 H193 109.00 no
H192 C19 H193 109.00 no
C16 C20 H201 109.00 no
C16 C20 H202 110.00 no
C16 C20 H203 109.00 no
H201 C20 H202 109.00 no
H201 C20 H203 110.00 no
H202 C20 H203 110.00 no
C18 C21 H211 110.00 no
C18 C21 H212 109.00 no
C18 C21 H213 109.00 no
H211 C21 H212 109.00 no
H211 C21 H213 109.00 no
H212 C21 H213 109.00 no
C23 C24 H241 119.00 no
C25 C24 H241 119.00 no
C25 C26 H261 119.00 no
C27 C26 H261 119.00 no
C23 C28 H281 109.00 no
C23 C28 H282 109.00 no
C23 C28 H283 109.00 no
H281 C28 H282 109.00 no
H281 C28 H283 110.00 no
H282 C28 H283 110.00 no
C25 C29 H291 109.00 no
C25 C29 H292 109.00 no
C25 C29 H293 109.00 no
H291 C29 H292 110.00 no
H291 C29 H293 110.00 no
H292 C29 H293 110.00 no
C27 C30 H301 109.00 no
C27 C30 H302 109.00 no
C27 C30 H303 109.00 no
H301 C30 H302 109.00 no
H301 C30 H303 110.00 no
H302 C30 H303 109.00 no

loop_
_geom_bond_atom_site_label_1
_geom_bond_atom_site_label_2
_geom_bond_distance
_geom_bond_publ_flag
Re1 Br1 2.6557(4) yes
Re1 C1 1.943(4) yes
Re1 C2 2.043(4) yes
Re1 C3 1.945(4) yes
Re1 C4 2.234(3) yes
Re1 C10 2.235(4) yes
O1 C1 1.154(5) yes
O2 C2 0.894(6) yes
O3 C3 1.151(5) yes
N1 C4 1.368(5) yes
N1 C5 1.388(5) yes
N1 C13 1.442(5) yes
N2 C4 1.371(5) yes
N2 C6 1.382(5) yes
N2 C7 1.461(5) yes
N3 C9 1.456(5) yes
N3 C10 1.371(5) yes
N3 C12 1.380(5) yes
N4 C10 1.365(5) yes
N4 C11 1.388(6) yes
N4 C22 1.443(5) yes
C5 C6 1.333(6) no
C7 C8 1.520(6) no
C8 C9 1.518(6) no
C11 C12 1.339(6) no
C13 C14 1.393(5) no
C13 C18 1.399(5) no
C14 C15 1.390(6) no
C14 C19 1.514(6) no
C15 C16 1.386(6) no
C16 C17 1.395(5) no
C16 C20 1.510(6) no
C17 C18 1.391(6) no
C18 C21 1.512(6) no
C22 C23 1.400(6) no
C22 C27 1.398(6) no
C23 C24 1.394(6) no
C23 C28 1.508(6) no
C24 C25 1.389(6) no
C25 C26 1.383(7) no
C25 C29 1.511(7) no
C26 C27 1.403(6) no
C27 C30 1.504(7) no
C5 H51 0.9500 no
C6 H61 0.9500 no
C7 H71 0.9900 no
C7 H72 0.9900 no
C8 H81 0.9900 no
C8 H82 0.9900 no
C9 H91 0.9900 no
C9 H92 0.9900 no
C11 H111 0.9500 no
C12 H121 0.9500 no
C15 H151 0.9500 no
C17 H171 0.9500 no
C19 H191 0.9800 no
C19 H192 0.9800 no
C19 H193 0.9800 no
C20 H201 0.9800 no
C20 H202 0.9800 no
C20 H203 0.9800 no
C21 H211 0.9800 no
C21 H212 0.9800 no
C21 H213 0.9800 no
C24 H241 0.9500 no
C26 H261 0.9500 no
C28 H281 0.9800 no
C28 H282 0.9800 no
C28 H283 0.9800 no
C29 H291 0.9800 no
C29 H292 0.9800 no
C29 H293 0.9800 no
C30 H301 0.9800 no
C30 H302 0.9800 no
C30 H303 0.9800 no
